data_4064772
loop_
_publ_author_name
'Ginzburg, Yakov'
'Anaby, Aviel'
'Vidavsky, Yuval'
'Diesendruck, Charles E.'
'Ben-Asuly, Amos'
'Goldberg, Israel'
'Lemcoff, N. Gabriel'

_publ_section_title
;
 Widening the Latency Gap in Chelated Ruthenium Olefin Metathesis
 Catalysts
;
_journal_issue 12
_journal_name_full Organometallics
_journal_page_first 3430
_journal_paper_doi 10.1021/om200323c
_journal_volume 30
_journal_year 2011
_chemical_formula_moiety 'C31 H38 Cl2 N2 Ru S2, 3(C H2 Cl2)''
_chemical_formula_sum 'C34 H44 Cl8 N2 Ru S2'
_chemical_formula_weight 929.50
_chemical_name_systematic
; 
 ? 
;
_space_group_IT_number 15
_symmetry_cell_setting monoclinic
_symmetry_space_group_name_Hall '-C 2yc'
_symmetry_space_group_name_H-M 'C 1 2/c 1'
_atom_sites_solution_hydrogens geom
_atom_sites_solution_primary direct
_atom_sites_solution_secondary difmap
_audit_creation_method SHELXL-97
_cell_angle_alpha 90.00
_cell_angle_beta 101.3889(8)
_cell_angle_gamma 90.00
_cell_formula_units_Z 8
_cell_length_a 31.7954(7)
_cell_length_b 11.2366(2)
_cell_length_c 23.2234(7)
_cell_measurement_reflns_used 8646
_cell_measurement_temperature 110(2)
_cell_measurement_theta_max 27.84
_cell_measurement_theta_min 2.18
_cell_volume 8133.7(3)
_computing_cell_refinement Denzo
_computing_data_collection 'Collect, Nonius B.V.'
_computing_data_reduction 'Denzo & Scalepack'
_computing_structure_refinement 'SHELXL-97 (Sheldrick, 1997)'
_computing_structure_solution SIR-97
_diffrn_ambient_temperature 110(2)
_diffrn_detector_area_resol_mean 12.8
_diffrn_measured_fraction_theta_full 0.983
_diffrn_measured_fraction_theta_max 0.983
_diffrn_measurement_device_type 'Nonius KappaCCD'
_diffrn_measurement_method '1 deg. \f and \w scans'
_diffrn_radiation_monochromator graphite
_diffrn_radiation_source 'fine-focus sealed tube'
_diffrn_radiation_type MoK\a
_diffrn_radiation_wavelength 0.71073
_diffrn_reflns_av_R_equivalents 0.0720
_diffrn_reflns_av_sigmaI/netI 0.1074
_diffrn_reflns_limit_h_max 41
_diffrn_reflns_limit_h_min 0
_diffrn_reflns_limit_k_max 14
_diffrn_reflns_limit_k_min 0
_diffrn_reflns_limit_l_max 29
_diffrn_reflns_limit_l_min -30
_diffrn_reflns_number 30037
_diffrn_reflns_theta_full 27.84
_diffrn_reflns_theta_max 27.84
_diffrn_reflns_theta_min 2.18
_diffrn_standards_number 0
_exptl_absorpt_coefficient_mu 1.041
_exptl_absorpt_correction_T_max 0.9030
_exptl_absorpt_correction_T_min 0.6808
_exptl_absorpt_correction_type multi-scan
_exptl_absorpt_process_details 'bLESSING, 1995'
_exptl_crystal_colour green
_exptl_crystal_density_diffrn 1.518
_exptl_crystal_density_method 'not measured'
_exptl_crystal_description plate
_exptl_crystal_F_000 3792
_exptl_crystal_size_max 0.40
_exptl_crystal_size_mid 0.20
_exptl_crystal_size_min 0.10
_refine_diff_density_max 1.363
_refine_diff_density_min -1.238
_refine_diff_density_rms 0.130
_refine_ls_extinction_method none
_refine_ls_goodness_of_fit_ref 0.961
_refine_ls_hydrogen_treatment constr
_refine_ls_matrix_type full
_refine_ls_number_parameters 431
_refine_ls_number_reflns 9509
_refine_ls_number_restraints 0
_refine_ls_restrained_S_all 0.961
_refine_ls_R_factor_all 0.1176
_refine_ls_R_factor_gt 0.0566
_refine_ls_shift/su_max 0.001
_refine_ls_shift/su_mean 0.000
_refine_ls_structure_factor_coef Fsqd
_refine_ls_weighting_details 'calc w=1/[\s^2^(Fo^2^)+(0.0772P)^2^+0.0000P] where P=(Fo^2^+2Fc^2^)/3'
_refine_ls_weighting_scheme calc
_refine_ls_wR_factor_gt 0.1227
_refine_ls_wR_factor_ref 0.1439
_reflns_number_gt 5551
_reflns_number_total 9509
_reflns_threshold_expression >2sigma(I)
_cod_data_source_file om200323c_si_002.cif
_cod_data_source_block lem21
_cod_original_sg_symbol_H-M 'C 2/c'
_cod_database_code 4064772

loop_
_symmetry_equiv_pos_as_xyz
'x, y, z'
'-x, y, -z+1/2'
'x+1/2, y+1/2, z'
'-x+1/2, y+1/2, -z+1/2'
'-x, -y, -z'
'x, -y, z-1/2'
'-x+1/2, -y+1/2, -z'
'x+1/2, -y+1/2, z-1/2'

loop_
_atom_site_label
_atom_site_type_symbol
_atom_site_fract_x
_atom_site_fract_y
_atom_site_fract_z
_atom_site_U_iso_or_equiv
_atom_site_adp_type
_atom_site_occupancy
_atom_site_symmetry_multiplicity
_atom_site_calc_flag
_atom_site_refinement_flags
Ru1 Ru 0.132653(12) 0.16831(3) 0.003730(15) 0.02032(12) Uani 1 1 d .
Cl2 Cl 0.07250(4) 0.03607(8) -0.02793(5) 0.0266(3) Uani 1 1 d .
Cl3 Cl 0.17017(4) 0.12186(9) -0.08285(5) 0.0277(3) Uani 1 1 d .
S4 S 0.17437(4) -0.00945(9) 0.03458(5) 0.0247(3) Uani 1 1 d .
C5 C 0.15148(16) -0.0966(4) 0.0853(2) 0.0339(12) Uani 1 1 d .
H5A H 0.1710 -0.1618 0.1004 0.051 Uiso 1 1 calc R
H5B H 0.1239 -0.1294 0.0652 0.051 Uiso 1 1 calc R
H5C H 0.1470 -0.0462 0.1180 0.051 Uiso 1 1 calc R
C6 C 0.22096(15) 0.0514(4) 0.0843(2) 0.0272(11) Uani 1 1 d .
H6A H 0.2134 0.0701 0.1227 0.033 Uiso 1 1 calc R
H6B H 0.2445 -0.0078 0.0909 0.033 Uiso 1 1 calc R
C7 C 0.23555(15) 0.1640(3) 0.0575(2) 0.0268(10) Uani 1 1 d .
H7A H 0.2445 0.1438 0.0202 0.032 Uiso 1 1 calc R
H7B H 0.2607 0.1976 0.0845 0.032 Uiso 1 1 calc R
S8 S 0.19286(4) 0.27585(9) 0.04331(5) 0.0237(3) Uani 1 1 d .
C9 C 0.18427(15) 0.2930(4) 0.11635(19) 0.0260(10) Uani 1 1 d .
C10 C 0.21291(16) 0.3522(4) 0.1604(2) 0.0340(12) Uani 1 1 d .
H10 H 0.2382 0.3881 0.1524 0.041 Uiso 1 1 calc R
C11 C 0.20351(19) 0.3574(4) 0.2163(2) 0.0399(13) Uani 1 1 d .
H11 H 0.2225 0.3979 0.2467 0.048 Uiso 1 1 calc R
C12 C 0.16714(18) 0.3048(4) 0.2285(2) 0.0386(13) Uani 1 1 d .
H12 H 0.1610 0.3104 0.2668 0.046 Uiso 1 1 calc R
C13 C 0.13911(17) 0.2431(4) 0.1844(2) 0.0348(12) Uani 1 1 d .
H13 H 0.1146 0.2045 0.1932 0.042 Uiso 1 1 calc R
C14 C 0.14727(15) 0.2384(3) 0.12758(19) 0.0242(10) Uani 1 1 d .
C15 C 0.11904(15) 0.1802(3) 0.07760(19) 0.0226(10) Uani 1 1 d .
H15 H 0.0927 0.1472 0.0835 0.027 Uiso 1 1 calc R
C16 C 0.09287(15) 0.3091(3) -0.03486(18) 0.0207(10) Uani 1 1 d .
N17 N 0.06537(12) 0.3685(3) -0.00748(15) 0.0239(8) Uani 1 1 d .
C18 C 0.03656(15) 0.4493(3) -0.04696(18) 0.0239(10) Uani 1 1 d .
H18A H 0.0410 0.5330 -0.0338 0.029 Uiso 1 1 calc R
H18B H 0.0061 0.4277 -0.0490 0.029 Uiso 1 1 calc R
C19 C 0.04948(15) 0.4309(4) -0.10541(19) 0.0244(10) Uani 1 1 d .
H19A H 0.0254 0.3990 -0.1350 0.029 Uiso 1 1 calc R
H19B H 0.0597 0.5059 -0.1203 0.029 Uiso 1 1 calc R
N20 N 0.08471(11) 0.3428(3) -0.09103(15) 0.0204(8) Uani 1 1 d .
C21 C 0.10882(14) 0.3236(3) -0.13692(19) 0.0224(10) Uani 1 1 d .
C22 C 0.14464(14) 0.3941(3) -0.13745(18) 0.0215(10) Uani 1 1 d .
C23 C 0.16653(16) 0.3792(4) -0.18317(19) 0.0288(11) Uani 1 1 d .
H23 H 0.1916 0.4252 -0.1834 0.035 Uiso 1 1 calc R
C24 C 0.15268(16) 0.2981(4) -0.2290(2) 0.0310(11) Uani 1 1 d .
C25 C 0.11558(16) 0.2339(4) -0.2269(2) 0.0310(11) Uani 1 1 d .
H25 H 0.1056 0.1788 -0.2575 0.037 Uiso 1 1 calc R
C26 C 0.09251(15) 0.2460(3) -0.18261(19) 0.0244(10) Uani 1 1 d .
C27 C 0.16113(15) 0.4795(4) -0.0890(2) 0.0293(11) Uani 1 1 d .
H27A H 0.1369 0.5163 -0.0754 0.044 Uiso 1 1 calc R
H27B H 0.1781 0.5415 -0.1035 0.044 Uiso 1 1 calc R
H27C H 0.1792 0.4370 -0.0564 0.044 Uiso 1 1 calc R
C28 C 0.17752(18) 0.2810(5) -0.2767(2) 0.0428(13) Uani 1 1 d .
H28A H 0.1985 0.2169 -0.2657 0.064 Uiso 1 1 calc R
H28B H 0.1926 0.3549 -0.2823 0.064 Uiso 1 1 calc R
H28C H 0.1578 0.2600 -0.3133 0.064 Uiso 1 1 calc R
C29 C 0.05244(16) 0.1742(4) -0.1826(2) 0.0301(11) Uani 1 1 d .
H29A H 0.0543 0.1363 -0.1441 0.045 Uiso 1 1 calc R
H29B H 0.0496 0.1128 -0.2131 0.045 Uiso 1 1 calc R
H29C H 0.0274 0.2267 -0.1905 0.045 Uiso 1 1 calc R
C30 C 0.06538(14) 0.3830(3) 0.05401(18) 0.0210(10) Uani 1 1 d .
C31 C 0.03525(14) 0.3230(3) 0.07990(19) 0.0214(10) Uani 1 1 d .
C32 C 0.03356(15) 0.3504(3) 0.1378(2) 0.0240(10) Uani 1 1 d .
H32 H 0.0139 0.3085 0.1563 0.029 Uiso 1 1 calc R
C33 C 0.05938(15) 0.4361(4) 0.16960(19) 0.0236(10) Uani 1 1 d .
C34 C 0.08851(15) 0.4944(3) 0.14230(19) 0.0252(10) Uani 1 1 d .
H34 H 0.1069 0.5522 0.1640 0.030 Uiso 1 1 calc R
C35 C 0.09196(14) 0.4718(3) 0.08451(19) 0.0239(10) Uani 1 1 d .
C36 C 0.12326(15) 0.5397(4) 0.0564(2) 0.0283(11) Uani 1 1 d .
H36A H 0.1076 0.5937 0.0266 0.042 Uiso 1 1 calc R
H36B H 0.1402 0.4838 0.0379 0.042 Uiso 1 1 calc R
H36C H 0.1425 0.5859 0.0865 0.042 Uiso 1 1 calc R
C37 C 0.00553(15) 0.2327(4) 0.0459(2) 0.0273(11) Uani 1 1 d .
H37A H -0.0106 0.1929 0.0722 0.041 Uiso 1 1 calc R
H37B H 0.0223 0.1737 0.0290 0.041 Uiso 1 1 calc R
H37C H -0.0145 0.2726 0.0143 0.041 Uiso 1 1 calc R
C38 C 0.05688(16) 0.4661(4) 0.23215(19) 0.0316(11) Uani 1 1 d .
H38A H 0.0431 0.5438 0.2333 0.047 Uiso 1 1 calc R
H38B H 0.0859 0.4688 0.2562 0.047 Uiso 1 1 calc R
H38C H 0.0401 0.4052 0.2476 0.047 Uiso 1 1 calc R
C39 C 0.03327(16) 0.9087(4) 0.0978(2) 0.0325(11) Uani 1 1 d .
H39A H 0.0476 0.9422 0.0672 0.039 Uiso 1 1 calc R
H39B H 0.0020 0.9069 0.0818 0.039 Uiso 1 1 calc R
Cl40 Cl 0.04375(5) 1.00016(10) 0.16062(5) 0.0403(3) Uani 1 1 d .
Cl41 Cl 0.05201(4) 0.76146(10) 0.11471(5) 0.0350(3) Uani 1 1 d .
C42 C 0.0953(2) 0.1176(5) 0.3543(3) 0.067(2) Uani 1 1 d .
H42A H 0.0807 0.0643 0.3781 0.080 Uiso 1 1 calc R
H42B H 0.1198 0.0734 0.3442 0.080 Uiso 1 1 calc R
Cl43 Cl 0.05953(8) 0.15575(14) 0.28966(8) 0.0908(7) Uani 1 1 d .
Cl44 Cl 0.11468(6) 0.24259(14) 0.39620(12) 0.1107(9) Uani 1 1 d .
C45 C 0.27535(17) 0.6507(4) 0.0768(2) 0.0354(12) Uani 1 1 d .
H45A H 0.2930 0.5790 0.0890 0.042 Uiso 1 1 calc R
H45B H 0.2920 0.7044 0.0559 0.042 Uiso 1 1 calc R
Cl46 Cl 0.22761(5) 0.60874(12) 0.02880(6) 0.0466(4) Uani 1 1 d .
Cl47 Cl 0.26472(5) 0.72260(15) 0.13890(7) 0.0644(5) Uani 1 1 d .

loop_
_atom_site_aniso_label
_atom_site_aniso_U_11
_atom_site_aniso_U_22
_atom_site_aniso_U_33
_atom_site_aniso_U_23
_atom_site_aniso_U_13
_atom_site_aniso_U_12
Ru1 0.0207(2) 0.01879(19) 0.0213(2) 0.00184(14) 0.00369(15) 0.00199(14)
Cl2 0.0234(6) 0.0246(5) 0.0304(6) 0.0003(4) 0.0019(5) -0.0015(4)
Cl3 0.0317(7) 0.0265(5) 0.0259(6) 0.0029(4) 0.0079(5) 0.0064(5)
S4 0.0239(7) 0.0223(5) 0.0279(6) 0.0051(4) 0.0051(5) 0.0033(5)
C5 0.027(3) 0.034(3) 0.041(3) 0.015(2) 0.008(2) 0.001(2)
C6 0.021(3) 0.028(2) 0.031(3) 0.0048(19) 0.001(2) 0.0061(19)
C7 0.022(3) 0.030(2) 0.029(3) 0.0043(19) 0.005(2) 0.001(2)
S8 0.0223(7) 0.0221(5) 0.0261(6) 0.0021(4) 0.0037(5) 0.0009(4)
C9 0.029(3) 0.026(2) 0.021(3) -0.0018(18) 0.001(2) 0.004(2)
C10 0.027(3) 0.036(3) 0.035(3) 0.000(2) -0.007(2) 0.000(2)
C11 0.049(4) 0.042(3) 0.024(3) -0.010(2) -0.005(3) 0.011(3)
C12 0.038(3) 0.055(3) 0.020(3) -0.004(2) -0.002(2) 0.015(3)
C13 0.038(3) 0.035(3) 0.030(3) 0.006(2) 0.004(2) 0.014(2)
C14 0.025(3) 0.025(2) 0.021(3) 0.0019(18) 0.001(2) 0.0059(19)
C15 0.024(3) 0.019(2) 0.027(3) 0.0064(17) 0.009(2) 0.0053(18)
C16 0.028(3) 0.018(2) 0.015(2) -0.0012(16) 0.0014(19) -0.0025(18)
N17 0.026(2) 0.0278(19) 0.018(2) -0.0007(15) 0.0046(17) 0.0036(16)
C18 0.024(3) 0.026(2) 0.022(2) 0.0040(17) 0.004(2) 0.0102(19)
C19 0.022(3) 0.025(2) 0.024(3) 0.0047(17) -0.002(2) 0.0073(19)
N20 0.018(2) 0.0215(18) 0.021(2) -0.0001(14) 0.0035(16) 0.0008(15)
C21 0.024(3) 0.024(2) 0.019(2) 0.0039(17) 0.0056(19) 0.0040(19)
C22 0.023(3) 0.024(2) 0.017(2) 0.0032(17) 0.005(2) 0.0040(19)
C23 0.025(3) 0.033(2) 0.028(3) 0.006(2) 0.004(2) 0.003(2)
C24 0.031(3) 0.042(3) 0.022(3) 0.004(2) 0.010(2) 0.011(2)
C25 0.038(3) 0.032(3) 0.021(3) -0.0003(19) 0.002(2) 0.011(2)
C26 0.027(3) 0.021(2) 0.023(3) 0.0018(17) 0.002(2) 0.0017(18)
C27 0.026(3) 0.030(2) 0.030(3) 0.0063(19) 0.003(2) 0.004(2)
C28 0.044(4) 0.065(3) 0.022(3) -0.004(2) 0.013(3) 0.004(3)
C29 0.035(3) 0.029(2) 0.026(3) -0.0036(19) 0.004(2) 0.000(2)
C30 0.023(3) 0.020(2) 0.020(2) 0.0002(17) 0.004(2) 0.0063(18)
C31 0.019(2) 0.019(2) 0.026(3) -0.0003(17) 0.004(2) 0.0055(18)
C32 0.019(3) 0.026(2) 0.029(3) 0.0042(18) 0.008(2) 0.0067(19)
C33 0.023(3) 0.025(2) 0.023(2) 0.0025(18) 0.005(2) 0.0064(19)
C34 0.029(3) 0.021(2) 0.024(3) -0.0022(17) 0.003(2) 0.0026(19)
C35 0.020(3) 0.022(2) 0.029(3) 0.0023(17) 0.003(2) 0.0044(18)
C36 0.032(3) 0.027(2) 0.027(3) -0.0020(18) 0.011(2) -0.002(2)
C37 0.027(3) 0.024(2) 0.031(3) 0.0016(19) 0.007(2) -0.0019(19)
C38 0.035(3) 0.039(3) 0.021(3) -0.0054(19) 0.006(2) -0.005(2)
C39 0.033(3) 0.034(3) 0.031(3) 0.005(2) 0.008(2) 0.003(2)
Cl40 0.0528(9) 0.0321(6) 0.0370(7) 0.0030(5) 0.0110(6) -0.0001(6)
Cl41 0.0345(8) 0.0301(6) 0.0380(8) 0.0035(5) 0.0008(6) 0.0004(5)
C42 0.074(5) 0.028(3) 0.090(5) 0.006(3) -0.005(4) -0.001(3)
Cl43 0.157(2) 0.0585(10) 0.0566(12) 0.0084(8) 0.0201(13) 0.0241(11)
Cl44 0.0616(13) 0.0401(9) 0.208(3) -0.0288(11) -0.0278(15) -0.0054(8)
C45 0.032(3) 0.036(3) 0.037(3) -0.008(2) 0.005(2) 0.002(2)
Cl46 0.0391(9) 0.0521(8) 0.0467(8) -0.0082(6) 0.0039(7) -0.0142(6)
Cl47 0.0569(11) 0.0932(11) 0.0435(9) -0.0285(8) 0.0110(8) 0.0003(9)

loop_
_atom_type_symbol
_atom_type_description
_atom_type_scat_dispersion_real
_atom_type_scat_dispersion_imag
_atom_type_scat_source
C C 0.0033 0.0016 'International Tables Vol C Tables 4.2.6.8 and 6.1.1.4'
H H 0.0000 0.0000 'International Tables Vol C Tables 4.2.6.8 and 6.1.1.4'
Cl Cl 0.1484 0.1585 'International Tables Vol C Tables 4.2.6.8 and 6.1.1.4'
N N 0.0061 0.0033 'International Tables Vol C Tables 4.2.6.8 and 6.1.1.4'
S S 0.1246 0.1234 'International Tables Vol C Tables 4.2.6.8 and 6.1.1.4'
Ru Ru -1.2594 0.8363 'International Tables Vol C Tables 4.2.6.8 and 6.1.1.4'

loop_
_geom_angle_atom_site_label_1
_geom_angle_atom_site_label_2
_geom_angle_atom_site_label_3
_geom_angle
C15 Ru1 C16 96.27(16)
C15 Ru1 S8 85.43(14)
C16 Ru1 S8 99.08(12)
C15 Ru1 Cl2 90.59(14)
C16 Ru1 Cl2 87.70(12)
S8 Ru1 Cl2 172.47(4)
C15 Ru1 S4 89.99(12)
C16 Ru1 S4 171.45(11)
S8 Ru1 S4 87.20(4)
Cl2 Ru1 S4 86.41(4)
C15 Ru1 Cl3 164.01(14)
C16 Ru1 Cl3 98.68(12)
S8 Ru1 Cl3 86.64(4)
Cl2 Ru1 Cl3 95.63(4)
S4 Ru1 Cl3 75.77(4)
C5 S4 C6 100.0(2)
C5 S4 Ru1 111.99(16)
C6 S4 Ru1 101.93(14)
S4 C5 H5A 109.5
S4 C5 H5B 109.5
H5A C5 H5B 109.5
S4 C5 H5C 109.5
H5A C5 H5C 109.5
H5B C5 H5C 109.5
C7 C6 S4 109.1(3)
C7 C6 H6A 109.9
S4 C6 H6A 109.9
C7 C6 H6B 109.9
S4 C6 H6B 109.9
H6A C6 H6B 108.3
C6 C7 S8 111.6(3)
C6 C7 H7A 109.3
S8 C7 H7A 109.3
C6 C7 H7B 109.3
S8 C7 H7B 109.3
H7A C7 H7B 108.0
C9 S8 C7 98.7(2)
C9 S8 Ru1 99.54(16)
C7 S8 Ru1 103.92(15)
C14 C9 C10 121.6(4)
C14 C9 S8 115.1(3)
C10 C9 S8 123.3(4)
C11 C10 C9 118.4(5)
C11 C10 H10 120.8
C9 C10 H10 120.8
C12 C11 C10 121.2(5)
C12 C11 H11 119.4
C10 C11 H11 119.4
C11 C12 C13 120.1(5)
C11 C12 H12 119.9
C13 C12 H12 119.9
C14 C13 C12 120.0(5)
C14 C13 H13 120.0
C12 C13 H13 120.0
C13 C14 C9 118.7(4)
C13 C14 C15 124.3(4)
C9 C14 C15 116.9(4)
C14 C15 Ru1 122.9(3)
C14 C15 H15 118.5
Ru1 C15 H15 118.5
N20 C16 N17 107.5(4)
N20 C16 Ru1 127.8(3)
N17 C16 Ru1 123.9(3)
C16 N17 C30 130.4(4)
C16 N17 C18 113.0(3)
C30 N17 C18 115.3(3)
N17 C18 C19 103.2(3)
N17 C18 H18A 111.1
C19 C18 H18A 111.1
N17 C18 H18B 111.1
C19 C18 H18B 111.1
H18A C18 H18B 109.1
N20 C19 C18 102.5(3)
N20 C19 H19A 111.3
C18 C19 H19A 111.3
N20 C19 H19B 111.3
C18 C19 H19B 111.3
H19A C19 H19B 109.2
C16 N20 C21 130.5(4)
C16 N20 C19 113.7(3)
C21 N20 C19 114.9(3)
C22 C21 C26 122.2(4)
C22 C21 N20 118.4(4)
C26 C21 N20 118.9(4)
C23 C22 C21 118.3(4)
C23 C22 C27 119.9(4)
C21 C22 C27 121.8(4)
C22 C23 C24 121.8(4)
C22 C23 H23 119.1
C24 C23 H23 119.1
C25 C24 C23 116.8(4)
C25 C24 C28 122.3(4)
C23 C24 C28 120.8(5)
C26 C25 C24 123.6(4)
C26 C25 H25 118.2
C24 C25 H25 118.2
C25 C26 C21 117.1(4)
C25 C26 C29 121.4(4)
C21 C26 C29 121.5(4)
C22 C27 H27A 109.5
C22 C27 H27B 109.5
H27A C27 H27B 109.5
C22 C27 H27C 109.5
H27A C27 H27C 109.5
H27B C27 H27C 109.5
C24 C28 H28A 109.5
C24 C28 H28B 109.5
H28A C28 H28B 109.5
C24 C28 H28C 109.5
H28A C28 H28C 109.5
H28B C28 H28C 109.5
C26 C29 H29A 109.5
C26 C29 H29B 109.5
H29A C29 H29B 109.5
C26 C29 H29C 109.5
H29A C29 H29C 109.5
H29B C29 H29C 109.5
C31 C30 C35 121.3(4)
C31 C30 N17 120.4(4)
C35 C30 N17 117.6(4)
C32 C31 C30 118.0(4)
C32 C31 C37 121.2(4)
C30 C31 C37 120.8(4)
C33 C32 C31 122.6(4)
C33 C32 H32 118.7
C31 C32 H32 118.7
C32 C33 C34 117.8(4)
C32 C33 C38 122.1(4)
C34 C33 C38 120.1(4)
C33 C34 C35 122.8(4)
C33 C34 H34 118.6
C35 C34 H34 118.6
C34 C35 C30 117.5(4)
C34 C35 C36 120.8(4)
C30 C35 C36 121.7(4)
C35 C36 H36A 109.5
C35 C36 H36B 109.5
H36A C36 H36B 109.5
C35 C36 H36C 109.5
H36A C36 H36C 109.5
H36B C36 H36C 109.5
C31 C37 H37A 109.5
C31 C37 H37B 109.5
H37A C37 H37B 109.5
C31 C37 H37C 109.5
H37A C37 H37C 109.5
H37B C37 H37C 109.5
C33 C38 H38A 109.5
C33 C38 H38B 109.5
H38A C38 H38B 109.5
C33 C38 H38C 109.5
H38A C38 H38C 109.5
H38B C38 H38C 109.5
Cl40 C39 Cl41 111.1(3)
Cl40 C39 H39A 109.4
Cl41 C39 H39A 109.4
Cl40 C39 H39B 109.4
Cl41 C39 H39B 109.4
H39A C39 H39B 108.0
Cl44 C42 Cl43 112.2(3)
Cl44 C42 H42A 109.2
Cl43 C42 H42A 109.2
Cl44 C42 H42B 109.2
Cl43 C42 H42B 109.2
H42A C42 H42B 107.9
Cl47 C45 Cl46 111.3(3)
Cl47 C45 H45A 109.4
Cl46 C45 H45A 109.4
Cl47 C45 H45B 109.4
Cl46 C45 H45B 109.4
H45A C45 H45B 108.0

loop_
_geom_bond_atom_site_label_1
_geom_bond_atom_site_label_2
_geom_bond_distance
Ru1 C15 1.855(4)
Ru1 C16 2.112(4)
Ru1 S8 2.2966(12)
Ru1 Cl2 2.4188(11)
Ru1 S4 2.4263(11)
Ru1 Cl3 2.5856(11)
S4 C5 1.793(4)
S4 C6 1.822(5)
C5 H5A 0.9800
C5 H5B 0.9800
C5 H5C 0.9800
C6 C7 1.523(5)
C6 H6A 0.9900
C6 H6B 0.9900
C7 S8 1.831(4)
C7 H7A 0.9900
C7 H7B 0.9900
S8 C9 1.781(5)
C9 C14 1.396(6)
C9 C10 1.397(6)
C10 C11 1.390(7)
C10 H10 0.9500
C11 C12 1.376(8)
C11 H11 0.9500
C12 C13 1.401(7)
C12 H12 0.9500
C13 C14 1.395(6)
C13 H13 0.9500
C14 C15 1.473(6)
C15 H15 0.9500
C16 N20 1.334(5)
C16 N17 1.354(5)
N17 C30 1.437(5)
N17 C18 1.474(5)
C18 C19 1.508(6)
C18 H18A 0.9900
C18 H18B 0.9900
C19 N20 1.482(5)
C19 H19A 0.9900
C19 H19B 0.9900
N20 C21 1.446(5)
C21 C22 1.389(6)
C21 C26 1.392(6)
C22 C23 1.390(6)
C22 C27 1.493(6)
C23 C24 1.404(6)
C23 H23 0.9500
C24 C25 1.392(7)
C24 C28 1.494(6)
C25 C26 1.382(6)
C25 H25 0.9500
C26 C29 1.508(6)
C27 H27A 0.9800
C27 H27B 0.9800
C27 H27C 0.9800
C28 H28A 0.9800
C28 H28B 0.9800
C28 H28C 0.9800
C29 H29A 0.9800
C29 H29B 0.9800
C29 H29C 0.9800
C30 C31 1.400(6)
C30 C35 1.405(6)
C31 C32 1.392(6)
C31 C37 1.500(6)
C32 C33 1.381(6)
C32 H32 0.9500
C33 C34 1.386(6)
C33 C38 1.509(6)
C34 C35 1.391(6)
C34 H34 0.9500
C35 C36 1.502(6)
C36 H36A 0.9800
C36 H36B 0.9800
C36 H36C 0.9800
C37 H37A 0.9800
C37 H37B 0.9800
C37 H37C 0.9800
C38 H38A 0.9800
C38 H38B 0.9800
C38 H38C 0.9800
C39 Cl40 1.763(5)
C39 Cl41 1.776(4)
C39 H39A 0.9900
C39 H39B 0.9900
C42 Cl44 1.749(6)
C42 Cl43 1.749(6)
C42 H42A 0.9900
C42 H42B 0.9900
C45 Cl47 1.744(5)
C45 Cl46 1.761(5)
C45 H45A 0.9900
C45 H45B 0.9900
